data_2223866
loop_
_publ_author_name
'Fun, Hoong-Kun'
'Chantrapromma, Suchada'
'Surasit, Chanasuk'
'Chanawanno, Kullapa'

_publ_section_title
;
 (<i>E</i>)-1-Methyl-4-styrylpyridinium iodide monohydrate
;
_journal_coeditor_code IS2467
_journal_issue 11
_journal_name_full 'Acta Crystallographica Section E'
_journal_page_first o2676
_journal_page_last o2677
_journal_paper_doi 10.1107/S1600536809040446
_journal_volume 65
_journal_year 2009
_chemical_formula_iupac 'C14 H14 N +, I -, H2 O'
_chemical_formula_moiety 'C14 H14 N +, I -, H2 O'
_chemical_formula_sum 'C14 H16 I N O'
_chemical_formula_weight 341.18
_chemical_melting_point_gt 489
_chemical_melting_point_lt 490
_chemical_name_systematic
;
(<i>E</i>)-1-Methyl-4-styrylpyridinium iodide monohydrate
;
_space_group_IT_number 14
_symmetry_cell_setting monoclinic
_symmetry_space_group_name_Hall '-P 2ybc'
_symmetry_space_group_name_H-M 'P 1 21/c 1'
_atom_sites_solution_hydrogens geom
_atom_sites_solution_primary direct
_atom_sites_solution_secondary difmap
_audit_creation_method SHELXL-97
_cell_angle_alpha 90.00
_cell_angle_beta 106.7700(10)
_cell_angle_gamma 90.00
_cell_formula_units_Z 4
_cell_length_a 7.36360(10)
_cell_length_b 10.59290(10)
_cell_length_c 18.2807(2)
_cell_measurement_reflns_used 6004
_cell_measurement_temperature 100
_cell_measurement_theta_max 35.00
_cell_measurement_theta_min 2.25
_cell_volume 1365.29(3)
_computing_cell_refinement 'SAINT (Bruker, 2005)'
_computing_data_collection 'APEX2 (Bruker, 2005)'
_computing_data_reduction 'SAINT (Bruker, 2005)'
_computing_molecular_graphics 'SHELXTL (Sheldrick, 2008)'
_computing_publication_material
;
SHELXTL (Sheldrick, 2008) and PLATON (Spek, 2009)
;
_computing_structure_refinement 'SHELXTL (Sheldrick, 2008)'
_computing_structure_solution 'SHELXTL (Sheldrick, 2008)'
_diffrn_ambient_temperature 100
_diffrn_measured_fraction_theta_full 1.000
_diffrn_measured_fraction_theta_max 1.000
_diffrn_measurement_device_type 'Bruker APEXII CCD area-detector'
_diffrn_measurement_method '\f and \w'
_diffrn_radiation_monochromator graphite
_diffrn_radiation_source 'sealed tube'
_diffrn_radiation_type MoK\a
_diffrn_radiation_wavelength 0.71073
_diffrn_reflns_av_R_equivalents 0.0208
_diffrn_reflns_av_sigmaI/netI 0.0186
_diffrn_reflns_limit_h_max 11
_diffrn_reflns_limit_h_min -11
_diffrn_reflns_limit_k_max 16
_diffrn_reflns_limit_k_min -17
_diffrn_reflns_limit_l_max 28
_diffrn_reflns_limit_l_min -29
_diffrn_reflns_number 27548
_diffrn_reflns_theta_full 35.00
_diffrn_reflns_theta_max 35.00
_diffrn_reflns_theta_min 2.25
_diffrn_standards_number 0
_exptl_absorpt_coefficient_mu 2.330
_exptl_absorpt_correction_T_max 0.6491
_exptl_absorpt_correction_T_min 0.5236
_exptl_absorpt_correction_type multi-scan
_exptl_absorpt_process_details '(<i>SADABS</i>; Bruker, 2005)'
_exptl_crystal_colour Yellow
_exptl_crystal_density_diffrn 1.660
_exptl_crystal_density_method 'not measured'
_exptl_crystal_description Block
_exptl_crystal_F_000 672
_exptl_crystal_size_max 0.32
_exptl_crystal_size_mid 0.22
_exptl_crystal_size_min 0.20
_refine_diff_density_max 1.319
_refine_diff_density_min -0.558
_refine_ls_extinction_method none
_refine_ls_goodness_of_fit_ref 1.046
_refine_ls_hydrogen_treatment mixed
_refine_ls_matrix_type full
_refine_ls_number_parameters 163
_refine_ls_number_reflns 6004
_refine_ls_number_restraints 0
_refine_ls_restrained_S_all 1.046
_refine_ls_R_factor_all 0.0286
_refine_ls_R_factor_gt 0.0233
_refine_ls_shift/su_max 0.004
_refine_ls_shift/su_mean 0.000
_refine_ls_structure_factor_coef Fsqd
_refine_ls_weighting_details 'calc w=1/[\s^2^(Fo^2^)+(0.0248P)^2^+0.8184P] where P=(Fo^2^+2Fc^2^)/3'
_refine_ls_weighting_scheme calc
_refine_ls_wR_factor_gt 0.0553
_refine_ls_wR_factor_ref 0.0578
_reflns_number_gt 5307
_reflns_number_total 6004
_reflns_threshold_expression I>2\s(I)
_cod_data_source_file is2467.cif
_cod_data_source_block I
_cod_depositor_comments
;
The following automatic conversions were performed:
'_symmetry_cell_setting' value 'Monoclinic' changed to 'monoclinic'
according to '/home/saulius/struct/CIF-dictionaries/cif_core.dic'
dictionary named 'cif_core.dic' version 2.4.1 from 2010-06-29.

Automatic conversion script
Id: cif_fix_enum 1527 2010-12-29 10:47:43Z saulius 

The following automatic conversions were performed:

'_symmetry_cell_setting' value 'Monoclinic' changed to 'monoclinic'
according to /home/saulius/struct/CIF-dictionaries/cif_core.dic
dictionary named 'cif_core.dic' version 2.4.1 from 2010-06-29.

Automatic conversion script
Id: cif_fix_values 1715 2011-07-08 13:25:40Z adriana 
;
_cod_original_sg_symbol_H-M 'P 21/c'
_cod_database_code 2223866
_cod_database_fobs_code 2223866

loop_
_symmetry_equiv_pos_as_xyz
'x, y, z'
'-x, y+1/2, -z+1/2'
'-x, -y, -z'
'x, -y-1/2, z-1/2'

loop_
_atom_site_type_symbol
_atom_site_label
_atom_site_fract_x
_atom_site_fract_y
_atom_site_fract_z
_atom_site_U_iso_or_equiv
_atom_site_adp_type
_atom_site_calc_flag
_atom_site_refinement_flags
_atom_site_occupancy
_atom_site_disorder_assembly
_atom_site_disorder_group
I I1 0.742589(15) 0.831113(9) 0.885210(5) 0.02548(3) Uani d . 1 . .
O O1W 0.20711(19) 0.98174(12) 0.94686(7) 0.0308(2) Uani d . 1 . .
H H1W1 0.086(4) 0.944(3) 0.9327(16) 0.060(8) Uiso d . 1 . .
H H2W1 0.210(4) 1.028(2) 0.9901(15) 0.048(7) Uiso d . 1 . .
N N1 0.53960(16) 0.74866(11) 1.12888(6) 0.01776(19) Uani d . 1 . .
C C1 0.3622(2) 0.68934(13) 1.00380(8) 0.0219(2) Uani d . 1 . .
H H1A 0.3146 0.7096 0.9523 0.026 Uiso calc R 1 . .
C C2 0.4699(2) 0.77624(13) 1.05393(8) 0.0218(2) Uani d . 1 . .
H H2A 0.4948 0.8546 1.0360 0.026 Uiso calc R 1 . .
C C3 0.5064(2) 0.63509(12) 1.15607(7) 0.0185(2) Uani d . 1 . .
H H3A 0.5556 0.6174 1.2079 0.022 Uiso calc R 1 . .
C C4 0.4006(2) 0.54563(12) 1.10806(7) 0.0187(2) Uani d . 1 . .
H H4A 0.3796 0.4676 1.1275 0.022 Uiso calc R 1 . .
C C5 0.32393(19) 0.57076(12) 1.02979(7) 0.0176(2) Uani d . 1 . .
C C6 0.2111(2) 0.47325(12) 0.98062(7) 0.0191(2) Uani d . 1 . .
H H6A 0.1960 0.3967 1.0031 0.023 Uiso calc R 1 . .
C C7 0.12773(19) 0.48617(12) 0.90531(7) 0.0188(2) Uani d . 1 . .
H H7A 0.1434 0.5629 0.8832 0.023 Uiso calc R 1 . .
C C8 0.01415(19) 0.38969(12) 0.85514(7) 0.0175(2) Uani d . 1 . .
C C9 -0.0249(2) 0.27106(12) 0.88126(8) 0.0195(2) Uani d . 1 . .
H H9A 0.0259 0.2496 0.9324 0.023 Uiso calc R 1 . .
C C10 -0.1394(2) 0.18542(12) 0.83081(9) 0.0214(2) Uani d . 1 . .
H H10A -0.1634 0.1065 0.8482 0.026 Uiso calc R 1 . .
C C11 -0.2182(2) 0.21752(13) 0.75423(8) 0.0214(2) Uani d . 1 . .
H H11A -0.2975 0.1609 0.7210 0.026 Uiso calc R 1 . .
C C12 -0.1783(2) 0.33396(13) 0.72750(8) 0.0226(2) Uani d . 1 . .
H H12A -0.2297 0.3551 0.6763 0.027 Uiso calc R 1 . .
C C13 -0.0616(2) 0.41849(13) 0.77750(8) 0.0206(2) Uani d . 1 . .
H H13A -0.0331 0.4956 0.7592 0.025 Uiso calc R 1 . .
C C14 0.6473(2) 0.84639(13) 1.18135(8) 0.0234(3) Uani d . 1 . .
H H14A 0.7349 0.8866 1.1588 0.035 Uiso calc R 1 . .
H H14B 0.7160 0.8079 1.2288 0.035 Uiso calc R 1 . .
H H14C 0.5611 0.9082 1.1906 0.035 Uiso calc R 1 . .

loop_
_atom_site_aniso_label
_atom_site_aniso_U_11
_atom_site_aniso_U_22
_atom_site_aniso_U_33
_atom_site_aniso_U_12
_atom_site_aniso_U_13
_atom_site_aniso_U_23
I1 0.03493(6) 0.02076(4) 0.01682(4) -0.00883(3) 0.00120(3) 0.00305(3)
O1W 0.0324(6) 0.0315(6) 0.0294(5) 0.0025(5) 0.0103(5) -0.0004(4)
N1 0.0178(5) 0.0184(4) 0.0172(4) -0.0012(4) 0.0054(4) -0.0003(3)
C1 0.0249(7) 0.0220(6) 0.0176(5) -0.0017(5) 0.0043(5) 0.0029(4)
C2 0.0247(7) 0.0209(6) 0.0199(5) -0.0022(5) 0.0065(5) 0.0038(4)
C3 0.0203(6) 0.0177(5) 0.0183(5) 0.0011(4) 0.0068(4) 0.0015(4)
C4 0.0207(6) 0.0174(5) 0.0191(5) 0.0005(4) 0.0074(4) 0.0018(4)
C5 0.0166(5) 0.0181(5) 0.0182(5) 0.0008(4) 0.0055(4) 0.0011(4)
C6 0.0202(6) 0.0177(5) 0.0194(5) 0.0002(4) 0.0060(4) 0.0017(4)
C7 0.0193(6) 0.0181(5) 0.0192(5) 0.0008(4) 0.0058(4) 0.0025(4)
C8 0.0159(5) 0.0178(5) 0.0188(5) 0.0006(4) 0.0051(4) 0.0005(4)
C9 0.0186(6) 0.0181(5) 0.0212(5) 0.0024(4) 0.0049(4) 0.0033(4)
C10 0.0207(6) 0.0158(5) 0.0281(6) 0.0012(4) 0.0077(5) 0.0023(4)
C11 0.0198(6) 0.0208(6) 0.0238(6) -0.0012(5) 0.0068(5) -0.0047(4)
C12 0.0243(7) 0.0251(6) 0.0178(5) -0.0005(5) 0.0054(5) 0.0005(4)
C13 0.0212(6) 0.0207(5) 0.0200(5) -0.0015(5) 0.0064(5) 0.0026(4)
C14 0.0248(7) 0.0228(6) 0.0224(6) -0.0050(5) 0.0065(5) -0.0044(4)

loop_
_atom_type_symbol
_atom_type_description
_atom_type_scat_dispersion_real
_atom_type_scat_dispersion_imag
_atom_type_scat_source
C C 0.0033 0.0016 'International Tables Vol C Tables 4.2.6.8 and 6.1.1.4'
H H 0.0000 0.0000 'International Tables Vol C Tables 4.2.6.8 and 6.1.1.4'
N N 0.0061 0.0033 'International Tables Vol C Tables 4.2.6.8 and 6.1.1.4'
O O 0.0106 0.0060 'International Tables Vol C Tables 4.2.6.8 and 6.1.1.4'
I I -0.4742 1.8119 'International Tables Vol C Tables 4.2.6.8 and 6.1.1.4'

loop_
_geom_angle_atom_site_label_1
_geom_angle_atom_site_label_2
_geom_angle_atom_site_label_3
_geom_angle_site_symmetry_1
_geom_angle_site_symmetry_3
_geom_angle
_geom_angle_publ_flag
H1W1 O1W H2W1 . . 104(2) ?
C2 N1 C3 . . 120.69(12) ?
C2 N1 C14 . . 118.90(12) ?
C3 N1 C14 . . 120.37(11) ?
C2 C1 C5 . . 120.49(12) ?
C2 C1 H1A . . 119.8 ?
C5 C1 H1A . . 119.8 ?
N1 C2 C1 . . 120.55(12) ?
N1 C2 H2A . . 119.7 ?
C1 C2 H2A . . 119.7 ?
N1 C3 C4 . . 120.65(12) ?
N1 C3 H3A . . 119.7 ?
C4 C3 H3A . . 119.7 ?
C3 C4 C5 . . 120.56(12) ?
C3 C4 H4A . . 119.7 ?
C5 C4 H4A . . 119.7 ?
C1 C5 C4 . . 117.05(12) ?
C1 C5 C6 . . 124.05(12) ?
C4 C5 C6 . . 118.90(12) ?
C7 C6 C5 . . 124.71(12) ?
C7 C6 H6A . . 117.6 ?
C5 C6 H6A . . 117.6 ?
C6 C7 C8 . . 125.51(12) ?
C6 C7 H7A . . 117.2 ?
C8 C7 H7A . . 117.2 ?
C13 C8 C9 . . 118.63(12) ?
C13 C8 C7 . . 118.12(12) ?
C9 C8 C7 . . 123.24(11) ?
C10 C9 C8 . . 120.19(12) ?
C10 C9 H9A . . 119.9 ?
C8 C9 H9A . . 119.9 ?
C9 C10 C11 . . 120.24(12) ?
C9 C10 H10A . . 119.9 ?
C11 C10 H10A . . 119.9 ?
C12 C11 C10 . . 120.06(13) ?
C12 C11 H11A . . 120.0 ?
C10 C11 H11A . . 120.0 ?
C13 C12 C11 . . 119.69(13) ?
C13 C12 H12A . . 120.2 ?
C11 C12 H12A . . 120.2 ?
C12 C13 C8 . . 121.14(12) ?
C12 C13 H13A . . 119.4 ?
C8 C13 H13A . . 119.4 ?
N1 C14 H14A . . 109.5 ?
N1 C14 H14B . . 109.5 ?
H14A C14 H14B . . 109.5 ?
N1 C14 H14C . . 109.5 ?
H14A C14 H14C . . 109.5 ?
H14B C14 H14C . . 109.5 ?

loop_
_geom_bond_atom_site_label_1
_geom_bond_atom_site_label_2
_geom_bond_site_symmetry_2
_geom_bond_distance
_geom_bond_publ_flag
O1W H1W1 . 0.94(3) ?
O1W H2W1 . 0.93(3) ?
N1 C2 . 1.3491(17) ?
N1 C3 . 1.3507(17) ?
N1 C14 . 1.4772(18) ?
C1 C2 . 1.377(2) ?
C1 C5 . 1.4003(19) ?
C1 H1A . 0.9300 ?
C2 H2A . 0.9300 ?
C3 C4 . 1.3711(19) ?
C3 H3A . 0.9300 ?
C4 C5 . 1.4039(18) ?
C4 H4A . 0.9300 ?
C5 C6 . 1.4608(19) ?
C6 C7 . 1.3429(18) ?
C6 H6A . 0.9300 ?
C7 C8 . 1.4637(18) ?
C7 H7A . 0.9300 ?
C8 C13 . 1.4005(18) ?
C8 C9 . 1.4032(19) ?
C9 C10 . 1.391(2) ?
C9 H9A . 0.9300 ?
C10 C11 . 1.394(2) ?
C10 H10A . 0.9300 ?
C11 C12 . 1.389(2) ?
C11 H11A . 0.9300 ?
C12 C13 . 1.387(2) ?
C12 H12A . 0.9300 ?
C13 H13A . 0.9300 ?
C14 H14A . 0.9600 ?
C14 H14B . 0.9600 ?
C14 H14C . 0.9600 ?

loop_
_geom_hbond_atom_site_label_D
_geom_hbond_atom_site_label_H
_geom_hbond_atom_site_label_A
_geom_hbond_site_symmetry_A
_geom_hbond_distance_DH
_geom_hbond_distance_HA
_geom_hbond_distance_DA
_geom_hbond_angle_DHA
_geom_hbond_publ_flag
O1W H1W1 I1 1_455 0.94(3) 2.70(3) 3.6458(14) 177(3) y
O1W H2W1 I1 3_677 0.93(3) 2.66(2) 3.5826(12) 174(2) y
C14 H14A O1W 3_677 0.96 2.52 3.3775(19) 149 y

loop_
_geom_torsion_atom_site_label_1
_geom_torsion_atom_site_label_2
_geom_torsion_atom_site_label_3
_geom_torsion_atom_site_label_4
_geom_torsion_site_symmetry_1
_geom_torsion_site_symmetry_2
_geom_torsion_site_symmetry_3
_geom_torsion_site_symmetry_4
_geom_torsion
_geom_torsion_publ_flag
C3 N1 C2 C1 . . . . 0.5(2) ?
C14 N1 C2 C1 . . . . -177.34(14) ?
C5 C1 C2 N1 . . . . -0.2(2) ?
C2 N1 C3 C4 . . . . -0.2(2) ?
C14 N1 C3 C4 . . . . 177.64(13) ?
N1 C3 C4 C5 . . . . -0.4(2) ?
C2 C1 C5 C4 . . . . -0.3(2) ?
C2 C1 C5 C6 . . . . 179.97(14) ?
C3 C4 C5 C1 . . . . 0.7(2) ?
C3 C4 C5 C6 . . . . -179.63(13) ?
C1 C5 C6 C7 . . . . -1.4(2) ?
C4 C5 C6 C7 . . . . 178.88(14) ?
C5 C6 C7 C8 . . . . -179.95(13) ?
C6 C7 C8 C13 . . . . -179.47(14) ?
C6 C7 C8 C9 . . . . 1.6(2) ?
C13 C8 C9 C10 . . . . -1.1(2) ?
C7 C8 C9 C10 . . . . 177.78(13) ?
C8 C9 C10 C11 . . . . -0.9(2) ?
C9 C10 C11 C12 . . . . 1.8(2) ?
C10 C11 C12 C13 . . . . -0.7(2) ?
C11 C12 C13 C8 . . . . -1.3(2) ?
C9 C8 C13 C12 . . . . 2.2(2) ?
C7 C8 C13 C12 . . . . -176.72(13) ?

loop_
_cod_related_entry_id
_cod_related_entry_database
_cod_related_entry_code
1 ChemSpider 30655922
